data_7105834
loop_
_publ_author_name
'Michael Montag'
'Christopher Clough'
'Peter Muller'
'Christopher Cummins'

_publ_section_title
;
 Cyclophosphates as ligands for cobalt(III) in water
;
_journal_name_full Chem.Commun.
_journal_page_first 662
_journal_paper_doi 10.1039/c0cc04342g
_journal_volume 47
_journal_year 2011
_chemical_formula_sum 'C6 H27 Co N3 O15 P3'
_chemical_formula_weight 533.15
_chemical_name_systematic
;
?
;
_space_group_IT_number 14
_symmetry_cell_setting monoclinic
_symmetry_space_group_name_Hall '-P 2yn'
_symmetry_space_group_name_H-M 'P 1 21/n 1'
_atom_sites_solution_hydrogens geom
_atom_sites_solution_primary direct
_atom_sites_solution_secondary difmap
_audit_creation_method SHELXL-97
_cell_angle_alpha 90.00
_cell_angle_beta 109.0780(10)
_cell_angle_gamma 90.00
_cell_formula_units_Z 4
_cell_length_a 12.0751(10)
_cell_length_b 10.6607(8)
_cell_length_c 15.4913(12)
_cell_measurement_reflns_used 9834
_cell_measurement_temperature 100(2)
_cell_measurement_theta_max 27.40
_cell_measurement_theta_min 2.36
_cell_volume 1884.6(3)
_computing_cell_refinement 'SAINT 7.46A (Bruker-AXS, 2009)'
_computing_data_collection 'APEX2 v2009.9.0 (Bruker-AXS, 2009)'
_computing_data_reduction 'SAINT 7.46A (Bruker-AXS, 2009)'
_computing_molecular_graphics 'Bruker SHELXTL'
_computing_publication_material 'Bruker SHELXTL'
_computing_structure_refinement 'SHELXL-97 (Sheldrick, 2008)'
_computing_structure_solution 'SHELXS-97 (Sheldrick, 2008)'
_diffrn_ambient_temperature 100(2)
_diffrn_detector_area_resol_mean 8.3
_diffrn_measured_fraction_theta_full 0.998
_diffrn_measured_fraction_theta_max 0.998
_diffrn_measurement_device_type 'Bruker Smart APEX CCD'
_diffrn_measurement_method '\f and \w scans'
_diffrn_radiation_monochromator graphite
_diffrn_radiation_source 'fine-focus sealed tube'
_diffrn_radiation_type MoK\a
_diffrn_radiation_wavelength 0.71073
_diffrn_reflns_av_R_equivalents 0.0583
_diffrn_reflns_av_sigmaI/netI 0.0297
_diffrn_reflns_limit_h_max 15
_diffrn_reflns_limit_h_min -15
_diffrn_reflns_limit_k_max 13
_diffrn_reflns_limit_k_min -13
_diffrn_reflns_limit_l_max 20
_diffrn_reflns_limit_l_min -20
_diffrn_reflns_number 41610
_diffrn_reflns_theta_full 27.43
_diffrn_reflns_theta_max 27.43
_diffrn_reflns_theta_min 1.87
_exptl_absorpt_coefficient_mu 1.246
_exptl_absorpt_correction_T_max 0.9290
_exptl_absorpt_correction_T_min 0.6912
_exptl_absorpt_correction_type multi-scan
_exptl_absorpt_process_details 'SADABS (Sheldrick, 2009)'
_exptl_crystal_colour colourless
_exptl_crystal_density_diffrn 1.879
_exptl_crystal_density_method 'not measured'
_exptl_crystal_description plate
_exptl_crystal_F_000 1104
_exptl_crystal_size_max 0.32
_exptl_crystal_size_mid 0.16
_exptl_crystal_size_min 0.06
_refine_diff_density_max 0.517
_refine_diff_density_min -0.355
_refine_diff_density_rms 0.083
_refine_ls_extinction_method none
_refine_ls_goodness_of_fit_ref 1.050
_refine_ls_hydrogen_treatment mixed
_refine_ls_matrix_type full
_refine_ls_number_parameters 298
_refine_ls_number_reflns 4294
_refine_ls_number_restraints 30
_refine_ls_restrained_S_all 1.048
_refine_ls_R_factor_all 0.0413
_refine_ls_R_factor_gt 0.0304
_refine_ls_shift/su_max 0.000
_refine_ls_shift/su_mean 0.000
_refine_ls_structure_factor_coef Fsqd
_refine_ls_weighting_details 'calc w=1/[\s^2^(Fo^2^)+(0.0300P)^2^+2.2584P] where P=(Fo^2^+2Fc^2^)/3'
_refine_ls_weighting_scheme calc
_refine_ls_wR_factor_gt 0.0700
_refine_ls_wR_factor_ref 0.0761
_reflns_number_gt 3565
_reflns_number_total 4294
_reflns_threshold_expression >2sigma(I)
_cod_data_source_file C0CC04342G.TXT
_cod_data_source_block 09048
_cod_depositor_comments
;
The following automatic conversions were performed:
'_symmetry_cell_setting' value 'Monoclinic' changed to 'monoclinic'
according to '/home/saulius/struct/CIF-dictionaries/cif_core.dic'
dictionary named 'cif_core.dic' version 2.4.1 from 2010-06-29.

Automatic conversion script
Id: cif_fix_enum 1527 2010-12-29 10:47:43Z saulius 
;
_cod_original_sg_symbol_H-M P2(1)/n
_cod_database_code 7105834

loop_
_symmetry_equiv_pos_as_xyz
'x, y, z'
'-x+1/2, y+1/2, -z+1/2'
'-x, -y, -z'
'x-1/2, -y-1/2, z-1/2'

loop_
_atom_site_label
_atom_site_type_symbol
_atom_site_fract_x
_atom_site_fract_y
_atom_site_fract_z
_atom_site_U_iso_or_equiv
_atom_site_adp_type
_atom_site_occupancy
_atom_site_symmetry_multiplicity
_atom_site_calc_flag
_atom_site_refinement_flags
_atom_site_disorder_assembly
_atom_site_disorder_group
Co1 Co 0.37766(2) 0.22745(3) 0.181821(19) 0.00958(8) Uani 1 1 d . . .
N1 N 0.25077(16) 0.24549(16) 0.06933(12) 0.0113(4) Uani 1 1 d D . .
H1 H 0.1828(17) 0.243(2) 0.0791(17) 0.014 Uiso 1 1 d D . .
N2 N 0.45887(16) 0.13575(17) 0.11328(12) 0.0119(4) Uani 1 1 d D . .
H2 H 0.475(2) 0.0587(17) 0.1380(16) 0.014 Uiso 1 1 d D . .
N3 N 0.44369(16) 0.37649(17) 0.14887(12) 0.0120(4) Uani 1 1 d D . .
H3 H 0.484(2) 0.415(2) 0.2019(13) 0.014 Uiso 1 1 d D . .
C1 C 0.25471(19) 0.1348(2) 0.01142(14) 0.0134(4) Uani 1 1 d . . .
H1A H 0.2040 0.1490 -0.0524 0.016 Uiso 1 1 calc R . .
H1B H 0.2272 0.0586 0.0348 0.016 Uiso 1 1 calc R . .
C2 C 0.38098(19) 0.1195(2) 0.01593(14) 0.0125(4) Uani 1 1 d . . .
H2A H 0.3928 0.0352 -0.0064 0.015 Uiso 1 1 calc R . .
H2B H 0.4008 0.1829 -0.0234 0.015 Uiso 1 1 calc R . .
C3 C 0.56713(19) 0.2086(2) 0.12047(15) 0.0133(4) Uani 1 1 d . . .
H3A H 0.6033 0.1773 0.0758 0.016 Uiso 1 1 calc R . .
H3B H 0.6248 0.2005 0.1826 0.016 Uiso 1 1 calc R . .
C4 C 0.52985(19) 0.3447(2) 0.10051(15) 0.0138(4) Uani 1 1 d . . .
H4A H 0.5991 0.4004 0.1222 0.017 Uiso 1 1 calc R . .
H4B H 0.4931 0.3571 0.0339 0.017 Uiso 1 1 calc R . .
C5 C 0.34341(19) 0.4551(2) 0.09290(14) 0.0131(4) Uani 1 1 d . . .
H5A H 0.3718 0.5216 0.0607 0.016 Uiso 1 1 calc R . .
H5B H 0.3041 0.4955 0.1326 0.016 Uiso 1 1 calc R . .
C6 C 0.25793(19) 0.3691(2) 0.02396(14) 0.0137(4) Uani 1 1 d . . .
H6A H 0.1795 0.4086 0.0017 0.016 Uiso 1 1 calc R . .
H6B H 0.2851 0.3551 -0.0290 0.016 Uiso 1 1 calc R . .
P1 P 0.38865(5) 0.25251(5) 0.47817(4) 0.01109(12) Uani 1 1 d . . .
P2 P 0.46176(5) 0.10667(5) 0.64472(4) 0.01071(12) Uani 1 1 d . . .
P3 P 0.46950(5) 0.37620(5) 0.65144(4) 0.01079(12) Uani 1 1 d . . .
O1 O 0.27663(13) 0.25404(14) 0.40081(10) 0.0146(3) Uani 1 1 d . . .
O2 O 0.50027(14) 0.25598(14) 0.45782(10) 0.0143(3) Uani 1 1 d . . .
O3 O 0.38483(13) 0.13120(14) 0.53996(10) 0.0122(3) Uani 1 1 d . . .
O4 O 0.40011(13) 0.01167(14) 0.68270(10) 0.0145(3) Uani 1 1 d . . .
O5 O 0.58573(13) 0.08057(14) 0.65130(10) 0.0138(3) Uani 1 1 d . . .
O6 O 0.45133(14) 0.23914(13) 0.69008(10) 0.0125(3) Uani 1 1 d . . .
O7 O 0.59178(13) 0.38860(15) 0.65295(11) 0.0160(3) Uani 1 1 d . . .
O8 O 0.41860(13) 0.46770(14) 0.70038(10) 0.0137(3) Uani 1 1 d . . .
O9 O 0.38372(13) 0.36428(14) 0.54756(10) 0.0118(3) Uani 1 1 d . . .
O1W O 0.51152(13) 0.21561(15) 0.29299(10) 0.0119(3) Uani 1 1 d D . .
H1WB H 0.541(2) 0.1428(17) 0.3016(16) 0.014 Uiso 1 1 d D . .
H1WA H 0.500(2) 0.232(2) 0.3419(13) 0.014 Uiso 1 1 d D . .
O2W O 0.29552(13) 0.32683(14) 0.24575(10) 0.0124(3) Uani 1 1 d D . .
H2WB H 0.2282(16) 0.346(2) 0.2150(15) 0.015 Uiso 1 1 d D . .
H2WA H 0.297(2) 0.300(2) 0.2960(12) 0.015 Uiso 1 1 d D . .
O3W O 0.31186(14) 0.07331(15) 0.20835(10) 0.0133(3) Uani 1 1 d D . .
H3WB H 0.347(2) 0.038(2) 0.2564(13) 0.016 Uiso 1 1 d D . .
H3WA H 0.2423(14) 0.081(2) 0.1983(16) 0.016 Uiso 1 1 d D . .
O4W O 0.12059(16) 0.83602(17) 0.64850(11) 0.0202(4) Uani 1 1 d D . .
H4WA H 0.162(2) 0.773(2) 0.6704(18) 0.024 Uiso 1 1 d D . .
H4WB H 0.114(2) 0.876(2) 0.6933(15) 0.024 Uiso 1 1 d D . .
O5W O 0.06354(15) 0.36100(16) 0.39496(12) 0.0198(4) Uani 1 1 d D . .
H5WA H 0.1283(16) 0.333(2) 0.3953(19) 0.024 Uiso 1 1 d D . .
H5WB H 0.0163(19) 0.304(2) 0.3755(18) 0.024 Uiso 1 1 d D . .
O6W O 0.22496(17) 0.60772(18) 0.70645(13) 0.0278(4) Uani 1 1 d D . .
H6WA H 0.276(2) 0.560(2) 0.701(2) 0.033 Uiso 1 1 d D . .
H6WB H 0.193(2) 0.568(3) 0.7382(19) 0.033 Uiso 1 1 d D . .

loop_
_atom_site_aniso_label
_atom_site_aniso_U_11
_atom_site_aniso_U_22
_atom_site_aniso_U_33
_atom_site_aniso_U_23
_atom_site_aniso_U_13
_atom_site_aniso_U_12
Co1 0.01013(15) 0.00956(15) 0.00903(14) 0.00030(10) 0.00312(11) 0.00023(11)
N1 0.0125(9) 0.0112(9) 0.0101(8) 0.0004(7) 0.0036(7) 0.0010(7)
N2 0.0130(9) 0.0100(9) 0.0127(9) 0.0006(7) 0.0042(7) -0.0003(7)
N3 0.0135(9) 0.0118(9) 0.0104(9) -0.0005(7) 0.0033(7) -0.0008(7)
C1 0.0142(11) 0.0132(11) 0.0110(10) -0.0037(8) 0.0017(8) -0.0016(8)
C2 0.0152(11) 0.0106(10) 0.0104(10) -0.0026(8) 0.0025(8) -0.0009(8)
C3 0.0103(10) 0.0166(11) 0.0140(10) -0.0014(8) 0.0053(8) -0.0015(8)
C4 0.0145(11) 0.0145(11) 0.0148(10) -0.0007(8) 0.0080(9) -0.0026(9)
C5 0.0145(11) 0.0109(10) 0.0141(10) 0.0032(8) 0.0048(8) 0.0017(8)
C6 0.0148(11) 0.0138(11) 0.0116(10) 0.0033(8) 0.0034(8) 0.0002(8)
P1 0.0110(3) 0.0125(3) 0.0092(2) 0.0001(2) 0.0024(2) 0.0009(2)
P2 0.0117(3) 0.0099(3) 0.0100(3) 0.00023(19) 0.0029(2) 0.0005(2)
P3 0.0109(3) 0.0105(3) 0.0104(3) -0.0008(2) 0.0028(2) 0.0005(2)
O1 0.0130(8) 0.0194(8) 0.0100(7) 0.0002(6) 0.0017(6) 0.0009(6)
O2 0.0132(8) 0.0180(8) 0.0119(7) -0.0012(6) 0.0044(6) 0.0004(6)
O3 0.0140(8) 0.0106(7) 0.0104(7) -0.0002(6) 0.0017(6) -0.0002(6)
O4 0.0166(8) 0.0124(8) 0.0158(8) 0.0007(6) 0.0072(6) 0.0013(6)
O5 0.0131(8) 0.0132(8) 0.0142(7) 0.0003(6) 0.0034(6) 0.0010(6)
O6 0.0172(8) 0.0106(7) 0.0096(7) -0.0008(6) 0.0043(6) 0.0021(6)
O7 0.0114(8) 0.0180(8) 0.0190(8) -0.0036(6) 0.0053(6) -0.0015(6)
O8 0.0153(8) 0.0127(8) 0.0135(7) -0.0011(6) 0.0052(6) 0.0014(6)
O9 0.0126(7) 0.0117(7) 0.0104(7) 0.0005(6) 0.0028(6) 0.0016(6)
O1W 0.0132(8) 0.0125(8) 0.0102(7) 0.0004(6) 0.0041(6) 0.0023(6)
O2W 0.0124(8) 0.0135(8) 0.0111(7) 0.0005(6) 0.0033(6) 0.0027(6)
O3W 0.0107(8) 0.0136(8) 0.0148(8) 0.0034(6) 0.0032(6) 0.0012(6)
O4W 0.0271(10) 0.0195(9) 0.0165(8) -0.0019(7) 0.0107(7) -0.0006(7)
O5W 0.0143(8) 0.0184(9) 0.0272(9) -0.0059(7) 0.0077(7) -0.0013(7)
O6W 0.0275(10) 0.0316(11) 0.0318(10) 0.0146(8) 0.0199(8) 0.0132(8)

loop_
_atom_type_symbol
_atom_type_description
_atom_type_scat_dispersion_real
_atom_type_scat_dispersion_imag
_atom_type_scat_source
C C 0.0033 0.0016 'International Tables Vol C Tables 4.2.6.8 and 6.1.1.4'
H H 0.0000 0.0000 'International Tables Vol C Tables 4.2.6.8 and 6.1.1.4'
N N 0.0061 0.0033 'International Tables Vol C Tables 4.2.6.8 and 6.1.1.4'
O O 0.0106 0.0060 'International Tables Vol C Tables 4.2.6.8 and 6.1.1.4'
P P 0.1023 0.0942 'International Tables Vol C Tables 4.2.6.8 and 6.1.1.4'
Co Co 0.3494 0.9721 'International Tables Vol C Tables 4.2.6.8 and 6.1.1.4'

loop_
_geom_angle_atom_site_label_1
_geom_angle_atom_site_label_2
_geom_angle_atom_site_label_3
_geom_angle
_geom_angle_site_symmetry_1
_geom_angle_site_symmetry_3
_geom_angle_publ_flag
N1 Co1 N3 87.32(8) . . ?
N1 Co1 O3W 90.95(7) . . ?
N3 Co1 O3W 176.61(7) . . ?
N1 Co1 N2 87.11(8) . . ?
N3 Co1 N2 86.74(8) . . ?
O3W Co1 N2 90.26(7) . . ?
N1 Co1 O2W 91.10(7) . . ?
N3 Co1 O2W 90.57(7) . . ?
O3W Co1 O2W 92.39(7) . . ?
N2 Co1 O2W 176.83(7) . . ?
N1 Co1 O1W 176.70(7) . . ?
N3 Co1 O1W 89.54(7) . . ?
O3W Co1 O1W 92.13(7) . . ?
N2 Co1 O1W 91.70(7) . . ?
O2W Co1 O1W 89.94(7) . . ?
C1 N1 C6 113.10(17) . . ?
C1 N1 Co1 107.10(13) . . ?
C6 N1 Co1 111.13(13) . . ?
C1 N1 H1 107.1(16) . . ?
C6 N1 H1 107.6(16) . . ?
Co1 N1 H1 110.7(16) . . ?
C3 N2 C2 112.34(16) . . ?
C3 N2 Co1 106.57(13) . . ?
C2 N2 Co1 110.26(13) . . ?
C3 N2 H2 112.7(16) . . ?
C2 N2 H2 107.3(16) . . ?
Co1 N2 H2 107.6(16) . . ?
C5 N3 C4 113.44(17) . . ?
C5 N3 Co1 106.87(13) . . ?
C4 N3 Co1 111.14(13) . . ?
C5 N3 H3 111.0(16) . . ?
C4 N3 H3 107.8(16) . . ?
Co1 N3 H3 106.3(16) . . ?
N1 C1 C2 106.70(17) . . ?
N1 C1 H1A 110.4 . . ?
C2 C1 H1A 110.4 . . ?
N1 C1 H1B 110.4 . . ?
C2 C1 H1B 110.4 . . ?
H1A C1 H1B 108.6 . . ?
N2 C2 C1 108.94(17) . . ?
N2 C2 H2A 109.9 . . ?
C1 C2 H2A 109.9 . . ?
N2 C2 H2B 109.9 . . ?
C1 C2 H2B 109.9 . . ?
H2A C2 H2B 108.3 . . ?
N2 C3 C4 106.71(17) . . ?
N2 C3 H3A 110.4 . . ?
C4 C3 H3A 110.4 . . ?
N2 C3 H3B 110.4 . . ?
C4 C3 H3B 110.4 . . ?
H3A C3 H3B 108.6 . . ?
N3 C4 C3 108.66(17) . . ?
N3 C4 H4A 110.0 . . ?
C3 C4 H4A 110.0 . . ?
N3 C4 H4B 110.0 . . ?
C3 C4 H4B 110.0 . . ?
H4A C4 H4B 108.3 . . ?
N3 C5 C6 107.65(17) . . ?
N3 C5 H5A 110.2 . . ?
C6 C5 H5A 110.2 . . ?
N3 C5 H5B 110.2 . . ?
C6 C5 H5B 110.2 . . ?
H5A C5 H5B 108.5 . . ?
N1 C6 C5 109.13(17) . . ?
N1 C6 H6A 109.9 . . ?
C5 C6 H6A 109.9 . . ?
N1 C6 H6B 109.9 . . ?
C5 C6 H6B 109.9 . . ?
H6A C6 H6B 108.3 . . ?
O2 P1 O1 118.68(9) . . ?
O2 P1 O3 110.46(9) . . ?
O1 P1 O3 106.94(9) . . ?
O2 P1 O9 110.88(9) . . ?
O1 P1 O9 107.83(9) . . ?
O3 P1 O9 100.43(8) . . ?
O4 P2 O5 117.81(9) . . ?
O4 P2 O6 107.80(9) . . ?
O5 P2 O6 110.82(9) . . ?
O4 P2 O3 108.16(8) . . ?
O5 P2 O3 109.58(8) . . ?
O6 P2 O3 101.38(8) . . ?
O7 P3 O8 120.78(9) . . ?
O7 P3 O9 109.69(9) . . ?
O8 P3 O9 108.88(8) . . ?
O7 P3 O6 109.31(9) . . ?
O8 P3 O6 105.94(8) . . ?
O9 P3 O6 100.23(8) . . ?
P2 O3 P1 127.50(10) . . ?
P2 O6 P3 126.41(10) . . ?
P3 O9 P1 124.81(10) . . ?
Co1 O1W H1WB 112.8(17) . . ?
Co1 O1W H1WA 117.3(18) . . ?
H1WB O1W H1WA 104(2) . . ?
Co1 O2W H2WB 114.6(18) . . ?
Co1 O2W H2WA 116.1(18) . . ?
H2WB O2W H2WA 110(2) . . ?
Co1 O3W H3WB 117.3(18) . . ?
Co1 O3W H3WA 110.0(19) . . ?
H3WB O3W H3WA 115(2) . . ?
H4WA O4W H4WB 106(2) . . ?
H5WA O5W H5WB 106(2) . . ?
H6WA O6W H6WB 105(2) . . ?

loop_
_geom_bond_atom_site_label_1
_geom_bond_atom_site_label_2
_geom_bond_distance
_geom_bond_site_symmetry_2
_geom_bond_publ_flag
Co1 N1 1.9173(18) . ?
Co1 N3 1.9201(18) . ?
Co1 O3W 1.9272(16) . ?
Co1 N2 1.9301(19) . ?
Co1 O2W 1.9311(15) . ?
Co1 O1W 1.9428(15) . ?
N1 C1 1.492(3) . ?
N1 C6 1.509(3) . ?
N1 H1 0.883(17) . ?
N2 C3 1.493(3) . ?
N2 C2 1.504(3) . ?
N2 H2 0.900(16) . ?
N3 C5 1.495(3) . ?
N3 C4 1.506(3) . ?
N3 H3 0.905(16) . ?
C1 C2 1.512(3) . ?
C1 H1A 0.9900 . ?
C1 H1B 0.9900 . ?
C2 H2A 0.9900 . ?
C2 H2B 0.9900 . ?
C3 C4 1.521(3) . ?
C3 H3A 0.9900 . ?
C3 H3B 0.9900 . ?
C4 H4A 0.9900 . ?
C4 H4B 0.9900 . ?
C5 C6 1.525(3) . ?
C5 H5A 0.9900 . ?
C5 H5B 0.9900 . ?
C6 H6A 0.9900 . ?
C6 H6B 0.9900 . ?
P1 O2 1.4816(17) . ?
P1 O1 1.4855(16) . ?
P1 O3 1.6185(15) . ?
P1 O9 1.6188(15) . ?
P2 O4 1.4873(16) . ?
P2 O5 1.4929(16) . ?
P2 O6 1.6006(15) . ?
P2 O3 1.6062(15) . ?
P3 O7 1.4749(16) . ?
P3 O8 1.4863(16) . ?
P3 O9 1.6090(15) . ?
P3 O6 1.6209(16) . ?
O1W H1WB 0.848(16) . ?
O1W H1WA 0.830(16) . ?
O2W H2WB 0.823(16) . ?
O2W H2WA 0.825(16) . ?
O3W H3WB 0.820(16) . ?
O3W H3WA 0.807(16) . ?
O4W H4WA 0.836(17) . ?
O4W H4WB 0.839(16) . ?
O5W H5WA 0.835(16) . ?
O5W H5WB 0.822(17) . ?
O6W H6WA 0.831(17) . ?
O6W H6WB 0.830(17) . ?

loop_
_geom_hbond_atom_site_label_D
_geom_hbond_atom_site_label_H
_geom_hbond_atom_site_label_A
_geom_hbond_distance_DH
_geom_hbond_distance_HA
_geom_hbond_distance_DA
_geom_hbond_angle_DHA
_geom_hbond_site_symmetry_A
N1 H1 O7 0.883(17) 2.30(2) 3.006(2) 136(2) 4_565
N1 H1 O2 0.883(17) 2.38(2) 2.953(2) 122(2) 4_565
N1 H1 O5 0.883(17) 2.65(2) 3.268(2) 128.1(19) 4_565
N2 H2 O5W 0.900(16) 2.18(2) 2.940(2) 142(2) 2_545
N3 H3 O8 0.905(16) 2.018(17) 2.905(2) 166(2) 3_666
O1W H1WB O4 0.848(16) 1.777(16) 2.625(2) 178(3) 3_656
O1W H1WA O2 0.830(16) 1.814(17) 2.636(2) 170(3) .
O2W H2WB O5 0.823(16) 1.853(17) 2.666(2) 170(3) 4_565
O2W H2WA O1 0.825(16) 1.786(17) 2.604(2) 171(3) .
O3W H3WB O5 0.820(16) 1.880(17) 2.681(2) 165(3) 3_656
O3W H3WA O7 0.807(16) 1.750(16) 2.544(2) 167(3) 4_565
O4W H4WA O6W 0.836(17) 1.932(17) 2.753(3) 167(3) .
O4W H4WB O8 0.839(16) 2.062(17) 2.898(2) 174(3) 2_556
O4W H4WB O6 0.839(16) 2.64(3) 3.081(2) 115(2) 2_556
O5W H5WA O1 0.835(16) 1.955(17) 2.789(2) 175(3) .
O5W H5WB O4W 0.822(17) 2.165(17) 2.972(2) 167(3) 3_566
O6W H6WA O8 0.831(17) 1.980(18) 2.801(2) 170(3) .
O6W H6WB O4 0.830(17) 2.010(17) 2.824(2) 167(3) 2_556
